data_1511132
loop_
_publ_author_name
'Pringle, O.A.'
'Long, G.J.'
'Yelon, W.B.'
'Xie, D.'
'Grandjean, F.'
'Fu, J.'
'James, W.J.'

_publ_section_title
;
 Neutron-diffraction and Moessbauer-effect studies of Pr2 (Fe1- xMnx)14 B
;
_journal_name_full 'Journal of Applied Physics'
_journal_page_first 4762
_journal_page_last 4764
_journal_paper_doi 10.1063/1.344778
_journal_volume 67
_journal_year 1990
_chemical_formula_sum 'B Fe12 Mn2 Pr2'
_chemical_name_systematic 'Fe12 Mn2 Pr2 B'
_space_group_IT_number 136
_symmetry_space_group_name_Hall '-P 4n 2n'
_symmetry_space_group_name_H-M 'P 42/m n m'
_cell_angle_alpha 90
_cell_angle_beta 90
_cell_angle_gamma 90
_cell_formula_units_Z 4
_cell_length_a 8.784
_cell_length_b 8.784
_cell_length_c 12.2086
_cell_volume 941.999
_citation_journal_id_ASTM JAPIAU
_cod_data_source_file boron0-1_235.cif
_cod_data_source_block B1Fe12Mn2Pr2
_cod_original_cell_volume 941.9993
_cod_original_formula_sum 'B1 Fe12 Mn2 Pr2'
_cod_database_code 1511132

loop_
_symmetry_equiv_pos_as_xyz
x,y,z
-y+1/2,x+1/2,z+1/2
-x,-y,z
y+1/2,-x+1/2,z+1/2
x+1/2,-y+1/2,-z+1/2
y,x,-z
-x+1/2,y+1/2,-z+1/2
-y,-x,-z
-x,-y,-z
y-1/2,-x-1/2,-z-1/2
x,y,-z
-y-1/2,x-1/2,-z-1/2
-x-1/2,y-1/2,z-1/2
-y,-x,z
x-1/2,-y-1/2,z-1/2
y,x,z

loop_
_atom_site_label
_atom_site_type_symbol
_atom_site_fract_x
_atom_site_fract_y
_atom_site_fract_z
_atom_site_occupancy
_atom_site_U_iso_or_equiv
Fe4 Fe 0.3166 0.3166 0.2475 0.674 0.0
B1 B 0.3697 0.6303 0 1 0.0
Mn3 Mn 0.0969 0.0969 0.2069 0.098 0.0
Mn2 Mn 0 0 0.1156 0.027 0.0
Fe2 Fe 0 0 0.1156 0.973 0.0
Mn6 Mn 0.0367 0.3609 0.1785 0.069 0.0
Mn1 Mn 0 0.5 0 0.132 0.0
Fe6 Fe 0.0367 0.3609 0.1785 0.931 0.0
Mn5 Mn 0.2236 0.5669 0.1279 0.069 0.0
Fe3 Fe 0.0969 0.0969 0.2069 0.902 0.0
Mn4 Mn 0.3166 0.3166 0.2475 0.326 0.0
Pr2 Pr 0.1376 0.8624 0 1 0.0
Fe5 Fe 0.2236 0.5669 0.1279 0.931 0.0
Fe1 Fe 0 0.5 0 0.868 0.0
Pr1 Pr 0.2708 0.2708 0 1 0.0
